data_4105192
loop_
_publ_author_name
'J. Sreedhar Reddy'
'Venkataramanarao G. Anand'

_publ_contact_author_address
;
Department of Chemistry 
Indian Institute of Science Education and Research 
900 NCL Innovation Park
Dr.Homi Bhabha Road
Pune 411 008
India.
;
_publ_contact_author_email vg.anand@iiserpune.ac.in
_publ_contact_author_fax '091 20 25898022'
_publ_contact_author_name 'Venkataramanarao G. Anand'
_publ_contact_author_phone '091 20 25898021'
_publ_section_title
;
 Aromatic Expanded Isophlorins: Stable 30\p Annulene Analogues with
 Diverse Structural Features
;
_journal_name_full 'Journal of the American Chemical Society'
_journal_page_first 15433
_journal_page_last 15439
_journal_paper_doi 10.1021/ja906290d
_journal_volume 131
_journal_year 2009
_chemical_formula_moiety 'C66 H12 F30 S3 Se3, 4(C H Cl3)'
_chemical_formula_sum 'C70 H16 Cl12 F30 S3 Se3'
_chemical_formula_weight 2185.29
_chemical_name_systematic
;
 ?
;
_space_group_IT_number 1
_symmetry_cell_setting triclinic
_symmetry_space_group_name_Hall 'P 1'
_symmetry_space_group_name_H-M 'P 1'
_atom_sites_solution_hydrogens geom
_atom_sites_solution_primary direct
_atom_sites_solution_secondary difmap
_audit_creation_method SHELXL-97
_cell_angle_alpha 101.927(2)
_cell_angle_beta 92.695(2)
_cell_angle_gamma 94.785(2)
_cell_formula_units_Z 1
_cell_length_a 9.7036(4)
_cell_length_b 12.8407(5)
_cell_length_c 15.7989(6)
_cell_measurement_reflns_used 6478
_cell_measurement_temperature 248(2)
_cell_measurement_theta_max 26.0
_cell_measurement_theta_min 2.5
_cell_volume 1915.18(13)
_computing_cell_refinement 'APEX2/SAINT (Bruker, 2004)'
_computing_data_collection 'APEX2 (Bruker, 2004)'
_computing_data_reduction 'SAINT/XPREP (Bruker, 2004)'
_computing_molecular_graphics 'ORTEP 32 (Farrugia, 1997)'
_computing_publication_material 'SHELXL-97 (Sheldrick, 1997)'
_computing_structure_refinement 'SHELXL-97 (Sheldrick, 1997)'
_computing_structure_solution 'SIR92 (Altomare etal., 1993)'
_diffrn_ambient_temperature 248(2)
_diffrn_measured_fraction_theta_full 0.996
_diffrn_measured_fraction_theta_max 0.996
_diffrn_measurement_device_type 'Bruker axs (Kappa apex2)'
_diffrn_measurement_method '\w and \f scan'
_diffrn_radiation_monochromator graphite
_diffrn_radiation_source 'fine-focus sealed tube'
_diffrn_radiation_type MoK\a
_diffrn_radiation_wavelength 0.71073
_diffrn_reflns_av_R_equivalents 0.0327
_diffrn_reflns_av_sigmaI/netI 0.0602
_diffrn_reflns_limit_h_max 13
_diffrn_reflns_limit_h_min -13
_diffrn_reflns_limit_k_max 17
_diffrn_reflns_limit_k_min -17
_diffrn_reflns_limit_l_max 21
_diffrn_reflns_limit_l_min -21
_diffrn_reflns_number 47503
_diffrn_reflns_theta_full 29.56
_diffrn_reflns_theta_max 29.56
_diffrn_reflns_theta_min 1.32
_diffrn_standards_decay_% 0
_exptl_absorpt_coefficient_mu 2.058
_exptl_absorpt_correction_T_max 0.8206
_exptl_absorpt_correction_T_min 0.5772
_exptl_absorpt_correction_type multi-scan
_exptl_absorpt_process_details '(Blessing, 1995)'
_exptl_crystal_colour green
_exptl_crystal_density_diffrn 1.895
_exptl_crystal_description needle
_exptl_crystal_F_000 1060
_exptl_crystal_size_max 0.30
_exptl_crystal_size_mid 0.10
_exptl_crystal_size_min 0.10
_refine_diff_density_max 0.662
_refine_diff_density_min -0.618
_refine_diff_density_rms 0.085
_refine_ls_abs_structure_details 'Flack H D (1983), Acta Cryst. A39, 876-881'
_refine_ls_abs_structure_Flack 0.548(13)
_refine_ls_extinction_method none
_refine_ls_goodness_of_fit_ref 1.015
_refine_ls_hydrogen_treatment constr
_refine_ls_matrix_type full
_refine_ls_number_parameters 1118
_refine_ls_number_reflns 19873
_refine_ls_number_restraints 9
_refine_ls_restrained_S_all 1.016
_refine_ls_R_factor_all 0.1058
_refine_ls_R_factor_gt 0.0505
_refine_ls_shift/su_max 0.000
_refine_ls_shift/su_mean 0.000
_refine_ls_structure_factor_coef Fsqd
_refine_ls_weighting_details 'calc w=1/[\s^2^(Fo^2^)+(0.0628P)^2^+2.2254P] where P=(Fo^2^+2Fc^2^)/3'
_refine_ls_weighting_scheme calc
_refine_ls_wR_factor_gt 0.1238
_refine_ls_wR_factor_ref 0.1523
_reflns_number_gt 12001
_reflns_number_total 19873
_reflns_threshold_expression >2sigma(I)
_cod_data_source_file ja906290d_si_007.cif
_cod_data_source_block s3se3a
_cod_original_cell_volume 1915.17(13)
_cod_database_code 4105192

loop_
_symmetry_equiv_pos_as_xyz
'x, y, z'

loop_
_atom_site_label
_atom_site_type_symbol
_atom_site_fract_x
_atom_site_fract_y
_atom_site_fract_z
_atom_site_U_iso_or_equiv
_atom_site_adp_type
_atom_site_occupancy
_atom_site_symmetry_multiplicity
_atom_site_calc_flag
_atom_site_refinement_flags
_atom_site_disorder_assembly
_atom_site_disorder_group
C1 C 0.1366(10) 0.8368(7) 0.0757(5) 0.037(2) Uani 1 1 d . . .
C2 C 0.2627(9) 0.7935(7) 0.1033(5) 0.034(2) Uani 1 1 d . A .
H2 H 0.3004 0.8143 0.1601 0.041 Uiso 1 1 calc R . .
C3 C 0.3243(8) 0.7206(6) 0.0423(5) 0.0318(18) Uani 1 1 d . . .
H3 H 0.4081 0.6936 0.0525 0.038 Uiso 1 1 calc R A .
C4 C 0.2434(10) 0.6930(7) -0.0370(6) 0.040(2) Uani 1 1 d . A .
C5 C 0.2754(9) 0.6186(7) -0.1113(6) 0.037(2) Uani 1 1 d . . .
C6 C 0.2091(9) 0.5867(7) -0.1901(6) 0.038(2) Uani 1 1 d . A .
C7 C 0.2584(9) 0.5239(7) -0.2674(5) 0.0348(18) Uani 1 1 d . . .
H7 H 0.3468 0.5011 -0.2712 0.042 Uiso 1 1 calc R A .
C8 C 0.1542(9) 0.5011(7) -0.3374(5) 0.037(2) Uani 1 1 d . A .
H8 H 0.1689 0.4580 -0.3906 0.044 Uiso 1 1 calc R . .
C9 C 0.0276(11) 0.5468(7) -0.3222(6) 0.043(2) Uani 1 1 d . . .
C10 C -0.0803(9) 0.5372(6) -0.3821(5) 0.0327(19) Uani 1 1 d . A .
C11 C -0.2105(10) 0.5824(7) -0.3699(5) 0.039(2) Uani 1 1 d . . .
C12 C -0.2609(13) 0.6267(13) -0.2949(7) 0.102(5) Uani 1 1 d . A .
H12 H -0.2112 0.6318 -0.2422 0.123 Uiso 1 1 calc R . .
C13 C -0.3887(13) 0.6642(11) -0.2989(6) 0.077(4) Uani 1 1 d . . .
H13 H -0.4315 0.6936 -0.2492 0.093 Uiso 1 1 calc R A .
C14 C -0.4514(9) 0.6554(7) -0.3827(5) 0.036(2) Uani 1 1 d . A .
C15 C -0.5633(9) 0.6888(7) -0.4131(5) 0.0357(19) Uani 1 1 d . . .
C16 C -0.6584(9) 0.7635(7) -0.3630(5) 0.0338(19) Uani 1 1 d . A .
C17 C -0.7764(9) 0.7961(7) -0.3926(6) 0.043(2) Uani 1 1 d . . .
H17 H -0.8182 0.7683 -0.4477 0.052 Uiso 1 1 calc R A .
C18 C -0.8271(10) 0.8721(8) -0.3351(6) 0.045(2) Uani 1 1 d . A .
H18 H -0.9025 0.9056 -0.3511 0.054 Uiso 1 1 calc R . .
C19 C -0.7660(9) 0.9011(6) -0.2504(5) 0.0290(17) Uani 1 1 d . . .
C20 C -0.8035(9) 0.9768(6) -0.1790(5) 0.034(2) Uani 1 1 d . A .
C21 C -0.7184(9) 1.0073(7) -0.0968(5) 0.0322(18) Uani 1 1 d . . .
C22 C -0.7532(9) 1.0761(8) -0.0224(6) 0.042(2) Uani 1 1 d . A .
H22 H -0.8348 1.1093 -0.0221 0.050 Uiso 1 1 calc R . .
C23 C -0.6691(10) 1.0931(7) 0.0470(6) 0.044(2) Uani 1 1 d . . .
H23 H -0.6907 1.1333 0.0999 0.053 Uiso 1 1 calc R A .
C24 C -0.5450(9) 1.0468(6) 0.0362(5) 0.0319(19) Uani 1 1 d . A .
C25 C -0.4270(9) 1.0554(8) 0.0982(5) 0.040(2) Uani 1 1 d . . .
C26 C -0.3034(10) 1.0148(8) 0.0785(6) 0.046(2) Uani 1 1 d . A .
C27 C -0.2433(10) 0.9681(10) 0.0003(5) 0.073(4) Uani 1 1 d . . .
H27 H -0.2879 0.9622 -0.0541 0.088 Uiso 1 1 calc R A .
C28 C -0.1159(12) 0.9328(13) 0.0111(6) 0.087(5) Uani 1 1 d . A .
H28 H -0.0683 0.9014 -0.0358 0.105 Uiso 1 1 calc R . .
C29 C -0.0626(10) 0.9460(7) 0.0940(5) 0.040(2) Uani 1 1 d . . .
C30 C 0.0650(8) 0.9033(7) 0.1235(5) 0.0284(17) Uani 1 1 d . A .
C31 C 0.4107(10) 0.5623(7) -0.0999(5) 0.040(2) Uani 1 1 d . A .
C32 C 0.5471(9) 0.6111(9) -0.0860(6) 0.048(2) Uani 1 1 d . . .
C33 C 0.6571(10) 0.5693(10) -0.0816(7) 0.060(3) Uani 1 1 d . A .
C34 C 0.6473(13) 0.4566(11) -0.0832(8) 0.080(4) Uani 1 1 d . . .
C35 C 0.5080(12) 0.4016(8) -0.0935(8) 0.075(4) Uani 1 1 d . A .
C36 C 0.4009(11) 0.4567(9) -0.1006(6) 0.055(3) Uani 1 1 d . . .
C37 C -0.0644(10) 0.4743(8) -0.4747(5) 0.045(2) Uani 1 1 d . . .
C38 C -0.0951(10) 0.3664(8) -0.4931(6) 0.047(2) Uani 1 1 d . A .
C39 C -0.0896(11) 0.3090(8) -0.5797(7) 0.053(3) Uani 1 1 d . . .
C40 C -0.0561(11) 0.3640(10) -0.6412(5) 0.056(3) Uani 1 1 d . A .
C41 C -0.0291(9) 0.4717(10) -0.6262(6) 0.047(2) Uani 1 1 d . . .
C42 C -0.0332(9) 0.5260(7) -0.5435(6) 0.041(2) Uani 1 1 d . A .
C43 C -0.6148(9) 0.6585(8) -0.5119(5) 0.040(2) Uani 1 1 d . A .
C44 C -0.6444(10) 0.5521(7) -0.5510(6) 0.042(2) Uani 1 1 d . . .
C45 C -0.6754(11) 0.5267(9) -0.6348(7) 0.057(3) Uani 1 1 d . A .
C46 C -0.6659(11) 0.5990(11) -0.6862(6) 0.071(4) Uani 1 1 d . . .
C47 C -0.6252(10) 0.7067(8) -0.6448(6) 0.048(2) Uani 1 1 d . A .
C48 C -0.5985(9) 0.7325(8) -0.5604(6) 0.042(2) Uani 1 1 d . . .
C49 C -0.9225(10) 1.0312(7) -0.1893(6) 0.042(2) Uani 1 1 d . . .
C50 C -1.0510(10) 0.9770(9) -0.1997(6) 0.050(3) Uani 1 1 d . A .
C51 C -1.1718(12) 1.0391(11) -0.2138(7) 0.062(3) Uani 1 1 d . . .
C52 C -1.1550(14) 1.1402(14) -0.2081(8) 0.082(5) Uani 1 1 d . A .
C53 C -1.0384(15) 1.1929(10) -0.1957(8) 0.083(4) Uani 1 1 d . . .
C54 C -0.9148(11) 1.1392(7) -0.1855(7) 0.058(3) Uani 1 1 d . A .
C55 C -0.4434(8) 1.1175(6) 0.1839(5) 0.0300(18) Uani 1 1 d . A .
C56 C -0.4206(12) 1.2269(7) 0.2087(7) 0.053(3) Uani 1 1 d . . .
C57 C -0.4270(15) 1.2852(9) 0.2866(8) 0.072(4) Uani 1 1 d . A .
C58 C -0.4600(13) 1.2364(9) 0.3555(7) 0.065(3) Uani 1 1 d . . .
C59 C -0.4876(11) 1.1281(9) 0.3347(6) 0.055(3) Uani 1 1 d . A .
C60 C -0.4791(10) 1.0703(8) 0.2508(5) 0.048(3) Uani 1 1 d . . .
C61 C 0.0911(9) 0.9362(7) 0.2162(5) 0.0327(19) Uani 1 1 d . . .
C62 C 0.1410(11) 1.0414(9) 0.2602(6) 0.050(3) Uani 1 1 d . A .
C63 C 0.1663(11) 1.0749(10) 0.3539(6) 0.059(3) Uani 1 1 d . . .
C64 C 0.1576(12) 0.9944(11) 0.3990(6) 0.069(4) Uani 1 1 d . A .
C65 C 0.1189(13) 0.8935(12) 0.3633(6) 0.069(3) Uani 1 1 d . . .
C66 C 0.0886(10) 0.8612(9) 0.2717(6) 0.048(2) Uani 1 1 d . A .
C67 C 0.7367(15) 0.6295(13) 0.1956(10) 0.107(5) Uani 1 1 d . . .
H67 H 0.8317 0.6125 0.1847 0.129 Uiso 1 1 calc R . .
C68 C 0.7675(14) 0.9708(9) 0.5147(8) 0.081(4) Uani 1 1 d . . .
H68 H 0.6776 0.9948 0.5316 0.097 Uiso 1 1 calc R . .
C69 C 0.0663(13) 0.3736(10) 0.0337(7) 0.121(4) Uani 1 1 d . . .
H69 H 0.0799 0.3546 -0.0285 0.145 Uiso 1 1 calc R . .
C70 C 0.4156(12) 0.2076(7) 0.6139(8) 0.099(3) Uani 1 1 d . . .
H70 H 0.4205 0.1975 0.5510 0.118 Uiso 1 1 calc R . .
F1 F 0.5638(6) 0.7185(6) -0.0855(4) 0.0714(18) Uani 1 1 d . A .
F2 F 0.7861(7) 0.6170(8) -0.0657(6) 0.105(3) Uani 1 1 d . . .
F3 F 0.7550(9) 0.4024(8) -0.0735(6) 0.128(4) Uani 1 1 d . A .
F4 F 0.4948(10) 0.2968(5) -0.0958(7) 0.134(4) Uani 1 1 d . . .
F5 F 0.2735(7) 0.4024(5) -0.1133(4) 0.0712(19) Uani 1 1 d . A .
F6 F -0.1235(8) 0.3122(5) -0.4334(4) 0.076(2) Uani 1 1 d . . .
F7 F -0.1246(11) 0.2056(6) -0.5954(5) 0.116(3) Uani 1 1 d . A .
F8 F -0.0574(9) 0.3040(6) -0.7241(4) 0.088(2) Uani 1 1 d . . .
F9 F 0.0009(7) 0.5168(5) -0.6882(4) 0.0695(18) Uani 1 1 d . A .
F10 F -0.0065(7) 0.6340(5) -0.5254(4) 0.0628(17) Uani 1 1 d . . .
F11 F -0.6630(7) 0.4787(5) -0.5018(4) 0.0666(18) Uani 1 1 d . A .
F12 F -0.7162(9) 0.4248(6) -0.6768(5) 0.094(2) Uani 1 1 d . . .
F13 F -0.7040(9) 0.5675(9) -0.7710(4) 0.145(4) Uani 1 1 d . A .
F14 F -0.6229(8) 0.7792(7) -0.6964(4) 0.093(3) Uani 1 1 d . . .
F15 F -0.5584(7) 0.8365(5) -0.5243(4) 0.0639(16) Uani 1 1 d . A .
F16 F -1.0720(6) 0.8718(5) -0.2028(4) 0.0658(17) Uani 1 1 d . . .
F17 F -1.2951(8) 0.9815(8) -0.2182(6) 0.108(3) Uani 1 1 d . A .
F18 F -1.2682(9) 1.1919(8) -0.2157(7) 0.132(4) Uani 1 1 d . . .
F19 F -1.0197(11) 1.2995(7) -0.1943(6) 0.124(3) Uani 1 1 d . A .
F20 F -0.7939(9) 1.1962(5) -0.1759(6) 0.101(3) Uani 1 1 d . . .
F21 F -0.3815(9) 1.2770(5) 0.1438(5) 0.090(2) Uani 1 1 d . A .
F22 F -0.4025(9) 1.3937(5) 0.3074(5) 0.097(3) Uani 1 1 d . . .
F23 F -0.4688(8) 1.2898(7) 0.4344(4) 0.104(3) Uani 1 1 d . A .
F24 F -0.5219(8) 1.0726(7) 0.3995(4) 0.085(2) Uani 1 1 d . . .
F25 F -0.5064(7) 0.9646(5) 0.2373(4) 0.0642(17) Uani 1 1 d . A .
F26 F 0.1458(7) 1.1196(4) 0.2171(4) 0.0561(15) Uani 1 1 d . . .
F27 F 0.2048(7) 1.1760(6) 0.3852(4) 0.082(2) Uani 1 1 d . A .
F28 F 0.1820(8) 1.0169(6) 0.4847(4) 0.093(2) Uani 1 1 d . . .
F29 F 0.0985(9) 0.8138(7) 0.4063(4) 0.089(2) Uani 1 1 d . A .
F30 F 0.0503(7) 0.7626(5) 0.2391(4) 0.0570(15) Uani 1 1 d . . .
Se1 Se 0.0877(6) 0.7711(7) -0.0428(5) 0.0337(9) Uani 0.50 1 d P A 1
S1 S 0.1113(17) 0.7683(18) -0.0336(13) 0.033(2) Uani 0.50 1 d PU A 2
Se2 Se 0.0304(4) 0.6258(3) -0.2132(2) 0.0388(7) Uani 0.50 1 d P A 1
S2 S 0.0425(18) 0.6271(16) -0.2097(12) 0.109(5) Uani 0.50 1 d P A 2
Se3 Se -0.3406(5) 0.5751(4) -0.4625(4) 0.0286(7) Uani 0.50 1 d P A 1
S3 S -0.334(2) 0.5863(16) -0.4488(12) 0.063(5) Uani 0.50 1 d P A 2
Se4 Se -0.6088(4) 0.8229(3) -0.2486(3) 0.0361(8) Uani 0.50 1 d P A 1
S4 S -0.6134(19) 0.8284(12) -0.2540(9) 0.090(5) Uani 0.50 1 d P A 2
Se5 Se -0.5461(10) 0.9614(6) -0.0801(4) 0.0372(9) Uani 0.50 1 d P A 1
S5 S -0.544(3) 0.9796(18) -0.0686(13) 0.047(3) Uani 0.50 1 d P A 2
Se6 Se -0.1773(4) 1.0140(4) 0.1674(4) 0.0348(8) Uani 0.50 1 d P A 1
S6 S -0.177(2) 1.0209(19) 0.1787(14) 0.085(6) Uani 0.50 1 d P A 2
Cl1 Cl 0.7087(7) 0.7339(4) 0.1534(5) 0.211(4) Uani 1 1 d . . .
Cl2 Cl 0.6290(9) 0.5234(4) 0.1452(3) 0.214(4) Uani 1 1 d . . .
Cl3 Cl 0.7162(5) 0.6417(3) 0.3090(3) 0.0971(11) Uani 1 1 d . . .
Cl4 Cl 0.8976(6) 1.0637(4) 0.5667(3) 0.1296(15) Uani 1 1 d . . .
Cl5 Cl 0.7884(5) 0.8479(3) 0.5460(4) 0.1429(18) Uani 1 1 d . . .
Cl6 Cl 0.7664(5) 0.9367(4) 0.4031(3) 0.1312(17) Uani 1 1 d . . .
Cl7 Cl 0.0394(6) 0.5018(4) 0.0591(4) 0.1417(19) Uani 1 1 d . . .
Cl8 Cl 0.2251(6) 0.3536(4) 0.0937(4) 0.184(3) Uani 1 1 d . . .
Cl9 Cl -0.0592(6) 0.2884(5) 0.0561(4) 0.178(3) Uani 1 1 d . . .
Cl10 Cl 0.4527(5) 0.0887(4) 0.6387(4) 0.1330(18) Uani 1 1 d . . .
Cl11 Cl 0.5319(6) 0.3198(4) 0.6588(3) 0.1302(16) Uani 1 1 d . . .
Cl12 Cl 0.2491(5) 0.2364(4) 0.6342(3) 0.1368(16) Uani 1 1 d . . .

loop_
_atom_site_aniso_label
_atom_site_aniso_U_11
_atom_site_aniso_U_22
_atom_site_aniso_U_33
_atom_site_aniso_U_23
_atom_site_aniso_U_13
_atom_site_aniso_U_12
C1 0.047(5) 0.040(4) 0.021(3) 0.007(3) -0.009(3) -0.006(4)
C2 0.040(5) 0.040(5) 0.023(4) 0.006(3) -0.006(3) 0.013(4)
C3 0.033(4) 0.027(4) 0.035(4) 0.001(3) -0.006(3) 0.022(3)
C4 0.033(5) 0.040(5) 0.045(5) 0.002(4) 0.001(4) 0.006(4)
C5 0.018(4) 0.043(5) 0.050(5) 0.006(4) 0.003(3) 0.015(3)
C6 0.035(5) 0.036(4) 0.038(4) -0.009(3) -0.010(4) 0.013(4)
C7 0.027(4) 0.042(4) 0.031(4) -0.003(3) -0.007(3) 0.011(3)
C8 0.031(5) 0.051(5) 0.027(4) 0.000(4) 0.009(3) 0.017(4)
C9 0.054(6) 0.038(5) 0.029(4) -0.010(4) 0.000(4) 0.008(4)
C10 0.042(5) 0.032(4) 0.020(3) -0.004(3) 0.001(3) 0.004(3)
C11 0.051(6) 0.042(5) 0.019(4) -0.006(3) -0.003(3) 0.015(4)
C12 0.074(8) 0.195(14) 0.055(6) 0.036(7) -0.008(5) 0.096(9)
C13 0.083(8) 0.121(9) 0.023(4) -0.017(5) -0.018(4) 0.071(7)
C14 0.040(5) 0.048(5) 0.021(3) 0.001(3) 0.002(3) 0.020(4)
C15 0.031(4) 0.046(5) 0.026(4) -0.003(3) 0.004(3) 0.001(3)
C16 0.027(4) 0.035(4) 0.038(4) 0.002(3) -0.002(3) 0.013(3)
C17 0.036(5) 0.049(5) 0.036(5) -0.006(4) -0.009(4) 0.001(4)
C18 0.033(5) 0.066(6) 0.035(4) 0.008(4) 0.003(3) 0.008(4)
C19 0.031(4) 0.029(4) 0.028(4) 0.004(3) -0.001(3) 0.011(3)
C20 0.045(5) 0.027(4) 0.024(3) -0.007(3) -0.010(3) 0.009(3)
C21 0.030(5) 0.037(4) 0.030(4) 0.009(3) 0.003(3) 0.006(4)
C22 0.027(4) 0.050(5) 0.046(5) 0.003(4) 0.006(3) 0.007(3)
C23 0.054(6) 0.039(5) 0.034(4) -0.004(4) -0.013(4) 0.011(4)
C24 0.034(5) 0.034(4) 0.028(4) 0.005(3) 0.002(3) 0.011(4)
C25 0.036(5) 0.052(5) 0.032(4) 0.008(4) -0.007(3) 0.025(4)
C26 0.048(6) 0.058(6) 0.032(4) 0.000(4) -0.009(4) 0.029(5)
C27 0.047(5) 0.146(9) 0.012(3) -0.030(4) -0.005(3) 0.047(6)
C28 0.052(6) 0.179(13) 0.035(5) 0.001(6) 0.007(4) 0.080(8)
C29 0.038(5) 0.047(5) 0.031(4) 0.001(4) -0.006(4) 0.007(4)
C30 0.019(3) 0.036(4) 0.030(4) 0.002(3) -0.008(2) 0.013(3)
C31 0.042(6) 0.046(5) 0.029(4) -0.002(4) -0.002(4) 0.011(4)
C32 0.032(5) 0.065(6) 0.042(5) 0.006(4) -0.004(3) -0.003(4)
C33 0.025(5) 0.094(8) 0.060(6) 0.013(5) 0.006(4) 0.013(4)
C34 0.057(8) 0.090(9) 0.081(8) -0.020(7) -0.012(6) 0.046(7)
C35 0.065(7) 0.045(5) 0.097(8) -0.021(5) -0.037(6) 0.019(5)
C36 0.050(6) 0.060(7) 0.048(5) 0.000(4) -0.018(4) 0.006(5)
C37 0.036(5) 0.062(6) 0.029(4) -0.005(4) -0.007(4) -0.003(4)
C38 0.054(6) 0.056(6) 0.032(4) 0.003(4) 0.014(4) 0.020(5)
C39 0.058(7) 0.041(6) 0.052(6) -0.015(4) 0.007(5) 0.020(5)
C40 0.058(6) 0.082(8) 0.017(4) -0.017(4) 0.002(4) 0.013(5)
C41 0.031(5) 0.089(7) 0.026(4) 0.014(4) 0.010(3) 0.018(5)
C42 0.038(5) 0.038(4) 0.049(5) 0.018(4) -0.008(4) 0.006(4)
C43 0.027(4) 0.058(5) 0.026(4) -0.010(4) -0.005(3) 0.005(4)
C44 0.031(5) 0.042(5) 0.048(5) -0.006(4) -0.002(4) 0.010(4)
C45 0.044(5) 0.058(5) 0.051(5) -0.028(4) -0.003(4) 0.010(4)
C46 0.058(7) 0.120(10) 0.020(4) -0.016(5) 0.006(4) -0.005(6)
C47 0.038(5) 0.067(6) 0.048(5) 0.030(4) 0.004(4) 0.011(4)
C48 0.034(5) 0.058(6) 0.032(5) 0.001(4) 0.000(4) 0.024(4)
C49 0.034(5) 0.041(5) 0.045(5) -0.005(4) -0.011(4) 0.021(4)
C50 0.044(5) 0.066(6) 0.041(5) 0.002(4) -0.001(4) 0.032(5)
C51 0.049(6) 0.085(7) 0.048(5) -0.006(5) -0.016(4) 0.036(5)
C52 0.052(8) 0.123(13) 0.066(7) -0.010(7) -0.022(6) 0.059(8)
C53 0.101(10) 0.069(7) 0.077(7) -0.004(6) -0.020(7) 0.066(7)
C54 0.056(7) 0.033(5) 0.075(7) -0.016(4) -0.017(5) 0.024(5)
C55 0.031(4) 0.027(4) 0.034(4) 0.003(3) -0.001(3) 0.020(3)
C56 0.074(8) 0.033(5) 0.047(5) 0.004(4) 0.000(5) -0.004(5)
C57 0.099(10) 0.039(6) 0.069(8) -0.006(5) 0.002(7) 0.002(6)
C58 0.073(8) 0.054(6) 0.053(6) -0.022(5) -0.001(5) 0.010(5)
C59 0.061(7) 0.068(6) 0.032(5) 0.004(4) -0.013(4) -0.001(5)
C60 0.040(5) 0.064(6) 0.028(4) -0.020(4) 0.009(3) -0.001(4)
C61 0.032(4) 0.045(5) 0.024(3) 0.012(3) -0.001(3) 0.014(4)
C62 0.045(6) 0.073(7) 0.028(4) 0.005(4) 0.006(4) 0.006(5)
C63 0.045(5) 0.082(7) 0.033(4) -0.021(4) -0.007(4) -0.001(5)
C64 0.062(7) 0.116(10) 0.031(5) 0.011(6) -0.017(4) 0.040(7)
C65 0.067(7) 0.120(10) 0.020(4) 0.011(5) -0.010(4) 0.029(6)
C66 0.040(6) 0.073(7) 0.033(5) 0.020(5) -0.003(4) 0.004(5)
C67 0.073(8) 0.135(12) 0.118(11) 0.050(9) -0.010(7) -0.020(7)
C68 0.104(9) 0.058(6) 0.091(8) 0.022(5) 0.026(7) 0.043(6)
C69 0.144(11) 0.120(9) 0.079(7) 0.004(6) -0.028(7) -0.039(8)
C70 0.126(9) 0.067(5) 0.099(7) 0.010(5) -0.004(7) 0.012(5)
F1 0.041(3) 0.076(4) 0.098(5) 0.027(4) -0.024(3) 0.003(3)
F2 0.028(4) 0.160(8) 0.117(6) 0.003(5) -0.008(3) 0.017(4)
F3 0.091(7) 0.149(8) 0.131(7) -0.021(6) -0.034(5) 0.093(6)
F4 0.131(7) 0.041(3) 0.207(9) -0.021(4) -0.087(6) 0.047(4)
F5 0.067(4) 0.037(3) 0.104(5) 0.011(3) -0.029(4) -0.002(3)
F6 0.129(6) 0.038(3) 0.058(4) 0.002(3) -0.002(3) 0.013(3)
F7 0.188(9) 0.052(4) 0.089(5) -0.016(4) -0.015(5) -0.002(5)
F8 0.136(6) 0.081(4) 0.032(3) -0.022(3) -0.001(3) 0.011(4)
F9 0.085(5) 0.084(4) 0.037(3) 0.001(3) 0.013(3) 0.019(4)
F10 0.072(4) 0.058(4) 0.055(4) 0.005(3) 0.009(3) 0.003(3)
F11 0.078(5) 0.062(4) 0.053(3) 0.004(3) 0.007(3) -0.011(3)
F12 0.111(6) 0.075(4) 0.075(4) -0.021(3) -0.030(4) -0.001(4)
F13 0.106(6) 0.271(11) 0.025(3) -0.037(4) -0.022(3) 0.022(6)
F14 0.092(5) 0.152(7) 0.059(4) 0.065(5) 0.016(4) 0.049(5)
F15 0.065(4) 0.060(4) 0.066(4) 0.013(3) 0.002(3) 0.005(3)
F16 0.063(4) 0.068(4) 0.063(4) 0.016(3) 0.010(3) -0.017(3)
F17 0.039(5) 0.168(8) 0.123(6) 0.042(6) 0.000(4) 0.018(5)
F18 0.077(6) 0.142(8) 0.160(8) -0.024(6) -0.037(5) 0.081(6)
F19 0.144(8) 0.074(5) 0.147(7) -0.002(5) -0.035(6) 0.061(5)
F20 0.081(6) 0.044(4) 0.164(8) 0.003(4) -0.043(5) 0.005(4)
F21 0.135(7) 0.060(4) 0.087(5) 0.033(3) 0.055(4) 0.015(4)
F22 0.148(7) 0.040(3) 0.091(5) -0.020(3) 0.042(4) 0.009(4)
F23 0.097(6) 0.136(7) 0.057(4) -0.039(4) 0.022(4) 0.022(5)
F24 0.082(5) 0.133(6) 0.048(3) 0.041(4) 0.009(3) -0.003(4)
F25 0.090(5) 0.044(3) 0.056(4) 0.012(3) -0.003(3) -0.013(3)
F26 0.071(4) 0.035(3) 0.057(3) -0.005(2) 0.007(3) 0.008(3)
F27 0.070(4) 0.090(5) 0.059(4) -0.046(3) 0.004(3) -0.001(3)
F28 0.120(6) 0.126(5) 0.031(3) 0.010(3) -0.015(3) 0.018(4)
F29 0.105(6) 0.118(6) 0.051(4) 0.038(4) -0.001(4) 0.017(5)
F30 0.074(4) 0.052(3) 0.050(3) 0.020(3) -0.001(3) 0.019(3)
Se1 0.028(2) 0.0434(14) 0.0247(16) -0.0067(10) -0.0130(13) 0.0169(14)
S1 0.026(4) 0.043(3) 0.025(3) -0.008(2) -0.013(3) 0.020(3)
Se2 0.0339(14) 0.0485(15) 0.0305(14) -0.0039(11) -0.0041(10) 0.0182(11)
S2 0.083(8) 0.147(10) 0.078(7) -0.010(6) -0.038(5) 0.021(6)
Se3 0.0304(14) 0.0379(11) 0.0145(17) -0.0046(12) -0.0041(12) 0.0143(8)
S3 0.059(6) 0.102(10) 0.020(5) -0.009(4) -0.014(3) 0.021(4)
Se4 0.0392(15) 0.0343(14) 0.0325(15) -0.0029(11) 0.0042(12) 0.0147(12)
S4 0.122(8) 0.086(8) 0.047(5) -0.015(5) -0.034(4) 0.015(6)
Se5 0.0409(14) 0.043(2) 0.0183(19) -0.0164(19) -0.0118(16) 0.0128(17)
S5 0.044(3) 0.058(7) 0.022(4) -0.033(3) -0.017(3) 0.017(4)
Se6 0.0306(14) 0.0493(18) 0.0262(11) 0.0057(11) 0.0029(10) 0.0193(12)
S6 0.086(7) 0.095(9) 0.063(9) -0.007(5) -0.024(5) 0.023(5)
Cl1 0.216(6) 0.140(4) 0.280(7) 0.128(4) -0.137(5) -0.096(4)
Cl2 0.436(10) 0.084(3) 0.090(3) -0.011(2) 0.030(4) -0.093(4)
Cl3 0.100(3) 0.0875(19) 0.103(3) 0.0170(18) -0.0022(19) 0.0188(18)
Cl4 0.186(4) 0.083(2) 0.112(3) 0.028(2) -0.026(2) -0.030(2)
Cl5 0.148(4) 0.083(2) 0.218(5) 0.074(3) 0.018(3) 0.023(2)
Cl6 0.096(3) 0.160(4) 0.106(3) -0.048(2) -0.003(2) 0.027(3)
Cl7 0.139(4) 0.119(3) 0.185(5) 0.082(3) -0.008(3) 0.001(3)
Cl8 0.226(6) 0.098(3) 0.199(5) -0.023(3) -0.120(4) 0.061(3)
Cl9 0.197(5) 0.169(5) 0.169(5) 0.084(4) -0.036(4) -0.072(4)
Cl10 0.112(3) 0.102(3) 0.179(4) 0.012(3) -0.033(3) 0.044(2)
Cl11 0.153(4) 0.097(2) 0.140(3) 0.009(2) 0.051(3) 0.025(2)
Cl12 0.141(4) 0.125(3) 0.140(3) -0.003(2) 0.027(3) 0.055(3)

loop_
_atom_type_symbol
_atom_type_description
_atom_type_scat_dispersion_real
_atom_type_scat_dispersion_imag
_atom_type_scat_source
C C 0.0033 0.0016 'International Tables Vol C Tables 4.2.6.8 and 6.1.1.4'
H H 0.0000 0.0000 'International Tables Vol C Tables 4.2.6.8 and 6.1.1.4'
F F 0.0171 0.0103 'International Tables Vol C Tables 4.2.6.8 and 6.1.1.4'
S S 0.1246 0.1234 'International Tables Vol C Tables 4.2.6.8 and 6.1.1.4'
Se Se -0.0929 2.2259 'International Tables Vol C Tables 4.2.6.8 and 6.1.1.4'
Cl Cl 0.1484 0.1585 'International Tables Vol C Tables 4.2.6.8 and 6.1.1.4'

loop_
_geom_angle_atom_site_label_1
_geom_angle_atom_site_label_2
_geom_angle_atom_site_label_3
_geom_angle
C30 C1 C2 126.7(7)
C30 C1 S1 132.0(8)
C2 C1 S1 101.2(8)
C30 C1 Se1 124.7(7)
C2 C1 Se1 108.4(6)
S1 C1 Se1 7.3(7)
C3 C2 C1 118.3(7)
C3 C2 H2 120.8
C1 C2 H2 120.8
C2 C3 C4 111.3(7)
C2 C3 H3 124.3
C4 C3 H3 124.3
C3 C4 C5 125.3(8)
C3 C4 S1 110.0(9)
C5 C4 S1 124.6(9)
C3 C4 Se1 115.0(6)
C5 C4 Se1 119.6(7)
S1 C4 Se1 5.0(8)
C6 C5 C4 131.1(8)
C6 C5 C31 113.8(7)
C4 C5 C31 115.0(8)
C5 C6 C7 128.2(8)
C5 C6 S2 119.9(9)
C7 C6 S2 111.8(8)
C5 C6 Se2 121.3(6)
C7 C6 Se2 110.5(6)
S2 C6 Se2 1.7(7)
C8 C7 C6 111.5(7)
C8 C7 H7 124.3
C6 C7 H7 124.3
C9 C8 C7 117.1(7)
C9 C8 H8 121.4
C7 C8 H8 121.4
C10 C9 C8 125.1(8)
C10 C9 Se2 123.8(7)
C8 C9 Se2 111.0(7)
C10 C9 S2 127.4(8)
C8 C9 S2 107.4(8)
Se2 C9 S2 3.7(6)
C9 C10 C11 127.1(7)
C9 C10 C37 118.3(7)
C11 C10 C37 114.5(7)
C12 C11 C10 127.4(8)
C12 C11 S3 106.1(10)
C10 C11 S3 126.4(9)
C12 C11 Se3 110.7(7)
C10 C11 Se3 121.7(6)
S3 C11 Se3 5.3(8)
C11 C12 C13 117.3(9)
C11 C12 H12 121.3
C13 C12 H12 121.3
C12 C13 C14 116.0(9)
C12 C13 H13 122.0
C14 C13 H13 122.0
C15 C14 C13 134.2(8)
C15 C14 S3 123.4(9)
C13 C14 S3 102.3(9)
C15 C14 Se3 118.2(6)
C13 C14 Se3 107.6(6)
S3 C14 Se3 6.0(8)
C14 C15 C16 127.2(7)
C14 C15 C43 122.9(7)
C16 C15 C43 109.9(7)
C17 C16 C15 128.0(8)
C17 C16 S4 111.1(8)
C15 C16 S4 120.7(8)
C17 C16 Se4 113.8(6)
C15 C16 Se4 118.2(6)
S4 C16 Se4 3.6(6)
C18 C17 C16 113.4(8)
C18 C17 H17 123.3
C16 C17 H17 123.3
C17 C18 C19 119.5(8)
C17 C18 H18 120.2
C19 C18 H18 120.2
C18 C19 C20 129.3(7)
C18 C19 S4 104.2(7)
C20 C19 S4 126.2(8)
C18 C19 Se4 106.4(6)
C20 C19 Se4 124.2(6)
S4 C19 Se4 3.1(5)
C19 C20 C49 118.6(7)
C19 C20 C21 122.5(8)
C49 C20 C21 118.7(7)
C22 C21 C20 125.5(8)
C22 C21 S5 103.3(8)
C20 C21 S5 131.0(8)
C22 C21 Se5 110.8(7)
C20 C21 Se5 123.7(6)
S5 C21 Se5 8.2(7)
C23 C22 C21 118.7(9)
C23 C22 H22 120.7
C21 C22 H22 120.7
C22 C23 C24 115.2(8)
C22 C23 H23 122.4
C24 C23 H23 122.4
C23 C24 C25 129.0(7)
C23 C24 S5 108.6(11)
C25 C24 S5 122.3(11)
C23 C24 Se5 109.6(7)
C25 C24 Se5 121.4(6)
S5 C24 Se5 4.0(11)
C26 C25 C55 120.1(7)
C26 C25 C24 124.4(8)
C55 C25 C24 115.4(7)
C25 C26 C27 135.0(8)
C25 C26 Se6 118.2(6)
C27 C26 Se6 106.7(6)
C25 C26 S6 114.1(8)
C27 C26 S6 110.8(8)
Se6 C26 S6 4.2(7)
C28 C27 C26 115.4(7)
C28 C27 H27 122.3
C26 C27 H27 122.3
C29 C28 C27 116.3(8)
C29 C28 H28 121.8
C27 C28 H28 121.8
C28 C29 C30 126.7(8)
C28 C29 Se6 110.1(7)
C30 C29 Se6 123.0(6)
C28 C29 S6 113.5(9)
C30 C29 S6 119.6(8)
Se6 C29 S6 3.6(8)
C1 C30 C61 122.9(7)
C1 C30 C29 125.8(8)
C61 C30 C29 111.0(7)
C36 C31 C32 113.6(9)
C36 C31 C5 119.6(9)
C32 C31 C5 126.8(9)
C33 C32 F1 114.4(9)
C33 C32 C31 129.0(11)
F1 C32 C31 116.3(8)
C32 C33 F2 128.4(12)
C32 C33 C34 117.3(11)
F2 C33 C34 113.8(10)
F3 C34 C33 124.2(13)
F3 C34 C35 119.4(13)
C33 C34 C35 116.4(9)
C36 C35 F4 122.8(11)
C36 C35 C34 119.1(10)
F4 C35 C34 118.1(10)
C35 C36 C31 124.3(10)
C35 C36 F5 117.5(10)
C31 C36 F5 118.1(9)
C38 C37 C42 118.7(8)
C38 C37 C10 118.8(8)
C42 C37 C10 122.1(8)
F6 C38 C37 122.6(8)
F6 C38 C39 118.3(9)
C37 C38 C39 119.0(10)
F7 C39 C40 124.1(9)
F7 C39 C38 117.2(10)
C40 C39 C38 118.6(9)
C39 C40 C41 124.2(8)
C39 C40 F8 115.6(10)
C41 C40 F8 120.1(10)
F9 C41 C42 123.1(10)
F9 C41 C40 119.9(9)
C42 C41 C40 117.0(9)
C41 C42 F10 119.0(8)
C41 C42 C37 122.4(9)
F10 C42 C37 118.6(8)
C48 C43 C44 120.2(8)
C48 C43 C15 119.2(8)
C44 C43 C15 118.8(9)
C45 C44 F11 120.7(9)
C45 C44 C43 118.7(10)
F11 C44 C43 119.8(8)
C44 C45 C46 122.9(10)
C44 C45 F12 122.2(11)
C46 C45 F12 114.9(9)
F13 C46 C45 119.4(12)
F13 C46 C47 123.6(12)
C45 C46 C47 116.8(8)
C48 C47 F14 123.6(10)
C48 C47 C46 120.1(9)
F14 C47 C46 116.2(9)
C47 C48 C43 120.7(9)
C47 C48 F15 117.7(9)
C43 C48 F15 121.6(8)
C50 C49 C54 117.4(8)
C50 C49 C20 120.1(9)
C54 C49 C20 122.4(9)
F16 C50 C49 122.9(8)
F16 C50 C51 119.9(10)
C49 C50 C51 117.0(10)
C52 C51 F17 124.9(11)
C52 C51 C50 121.1(11)
F17 C51 C50 113.2(11)
C53 C52 C51 123.1(11)
C53 C52 F18 118.8(15)
C51 C52 F18 118.1(14)
C52 C53 F19 123.2(12)
C52 C53 C54 119.9(12)
F19 C53 C54 116.9(13)
F20 C54 C49 120.5(8)
F20 C54 C53 118.2(10)
C49 C54 C53 121.2(11)
C60 C55 C56 112.7(8)
C60 C55 C25 121.9(7)
C56 C55 C25 125.4(8)
C57 C56 F21 118.4(9)
C57 C56 C55 127.1(10)
F21 C56 C55 114.5(8)
C56 C57 F22 124.4(12)
C56 C57 C58 120.1(10)
F22 C57 C58 115.4(10)
F23 C58 C59 121.1(12)
F23 C58 C57 123.2(11)
C59 C58 C57 115.7(9)
C58 C59 C60 121.6(10)
C58 C59 F24 119.7(9)
C60 C59 F24 118.7(10)
F25 C60 C55 120.2(7)
F25 C60 C59 117.1(9)
C55 C60 C59 122.7(9)
C62 C61 C66 112.8(8)
C62 C61 C30 124.3(8)
C66 C61 C30 122.2(8)
F26 C62 C61 119.3(8)
F26 C62 C63 115.4(10)
C61 C62 C63 124.4(10)
F27 C63 C64 127.0(9)
F27 C63 C62 117.2(11)
C64 C63 C62 115.6(10)
C65 C64 F28 115.9(11)
C65 C64 C63 124.0(9)
F28 C64 C63 120.0(11)
C64 C65 F29 125.6(9)
C64 C65 C66 120.3(12)
F29 C65 C66 114.0(12)
F30 C66 C61 118.9(8)
F30 C66 C65 118.8(10)
C61 C66 C65 122.2(11)
Cl1 C67 Cl2 109.7(9)
Cl1 C67 Cl3 117.4(11)
Cl2 C67 Cl3 106.0(8)
Cl1 C67 H67 107.8
Cl2 C67 H67 107.8
Cl3 C67 H67 107.8
Cl4 C68 Cl6 116.6(8)
Cl4 C68 Cl5 108.5(7)
Cl6 C68 Cl5 103.1(6)
Cl4 C68 H68 109.4
Cl6 C68 H68 109.4
Cl5 C68 H68 109.4
Cl7 C69 Cl9 115.7(9)
Cl7 C69 Cl8 108.8(6)
Cl9 C69 Cl8 106.8(7)
Cl7 C69 H69 108.4
Cl9 C69 H69 108.4
Cl8 C69 H69 108.4
Cl10 C70 Cl12 112.9(7)
Cl10 C70 Cl11 116.4(7)
Cl12 C70 Cl11 109.7(6)
Cl10 C70 H70 105.6
Cl12 C70 H70 105.6
Cl11 C70 H70 105.6
C4 Se1 C1 86.6(4)
C4 S1 C1 98.8(8)
C9 Se2 C6 89.7(4)
C6 S2 C9 91.8(9)
C11 Se3 C14 87.6(4)
C11 S3 C14 98.0(10)
C16 Se4 C19 86.6(4)
C16 S4 C19 91.3(9)
C21 Se5 C24 85.6(5)
C24 S5 C21 93.8(12)
C29 Se6 C26 91.3(5)
C29 S6 C26 83.7(9)

loop_
_geom_bond_atom_site_label_1
_geom_bond_atom_site_label_2
_geom_bond_distance
C1 C30 1.290(12)
C1 C2 1.470(11)
C1 S1 1.76(2)
C1 Se1 1.907(10)
C2 C3 1.392(10)
C2 H2 0.9300
C3 C4 1.410(12)
C3 H3 0.9300
C4 C5 1.416(12)
C4 S1 1.665(19)
C4 Se1 1.890(11)
C5 C6 1.343(12)
C5 C31 1.571(12)
C6 C7 1.443(11)
C6 S2 1.771(18)
C6 Se2 1.885(9)
C7 C8 1.429(11)
C7 H7 0.9300
C8 C9 1.415(12)
C8 H8 0.9300
C9 C10 1.357(12)
C9 Se2 1.807(9)
C9 S2 1.854(19)
C10 C11 1.439(11)
C10 C37 1.540(11)
C11 C12 1.337(13)
C11 S3 1.70(2)
C11 Se3 1.869(10)
C12 C13 1.371(13)
C12 H12 0.9300
C13 C14 1.410(12)
C13 H13 0.9300
C14 C15 1.306(11)
C14 S3 1.75(2)
C14 Se3 1.894(10)
C15 C16 1.517(12)
C15 C43 1.576(11)
C16 C17 1.347(11)
C16 S4 1.767(16)
C16 Se4 1.835(9)
C17 C18 1.332(12)
C17 H17 0.9300
C18 C19 1.402(11)
C18 H18 0.9300
C19 C20 1.412(10)
C19 S4 1.812(19)
C19 Se4 1.897(9)
C20 C49 1.418(11)
C20 C21 1.469(11)
C21 C22 1.392(11)
C21 S5 1.81(3)
C21 Se5 1.843(13)
C22 C23 1.306(12)
C22 H22 0.9300
C23 C24 1.389(12)
C23 H23 0.9300
C24 C25 1.452(11)
C24 S5 1.703(19)
C24 Se5 1.935(10)
C25 C26 1.371(11)
C25 C55 1.445(11)
C26 C27 1.430(11)
C26 Se6 1.821(10)
C26 S6 1.94(2)
C27 C28 1.368(12)
C27 H27 0.9300
C28 C29 1.356(13)
C28 H28 0.9300
C29 C30 1.489(11)
C29 Se6 1.791(10)
C29 S6 1.93(2)
C30 C61 1.443(11)
C31 C36 1.350(14)
C31 C32 1.404(13)
C32 C33 1.240(13)
C32 F1 1.373(12)
C33 F2 1.336(12)
C33 C34 1.438(18)
C34 F3 1.323(12)
C34 C35 1.458(18)
C35 C36 1.319(14)
C35 F4 1.334(13)
C36 F5 1.353(12)
C37 C38 1.360(14)
C37 C42 1.418(12)
C38 F6 1.309(11)
C38 C39 1.419(12)
C39 F7 1.311(13)
C39 C40 1.351(15)
C40 C41 1.354(15)
C40 F8 1.374(9)
C41 F9 1.270(11)
C41 C42 1.352(12)
C42 F10 1.356(10)
C43 C48 1.342(14)
C43 C44 1.378(12)
C44 C45 1.310(14)
C44 F11 1.346(11)
C45 C46 1.355(16)
C45 F12 1.356(12)
C46 F13 1.341(11)
C46 C47 1.418(16)
C47 C48 1.313(13)
C47 F14 1.357(10)
C48 F15 1.355(12)
C49 C50 1.362(14)
C49 C54 1.372(13)
C50 F16 1.340(12)
C50 C51 1.504(13)
C51 C52 1.278(19)
C51 F17 1.344(15)
C52 C53 1.25(2)
C52 F18 1.343(12)
C53 F19 1.362(15)
C53 C54 1.451(13)
C54 F20 1.314(13)
C55 C60 1.368(12)
C55 C56 1.374(12)
C56 C57 1.309(14)
C56 F21 1.370(11)
C57 F22 1.361(13)
C57 C58 1.401(17)
C58 F23 1.303(11)
C58 C59 1.362(15)
C59 C60 1.389(12)
C59 F24 1.400(12)
C60 F25 1.331(11)
C61 C62 1.419(14)
C61 C66 1.429(12)
C62 F26 1.324(11)
C62 C63 1.456(13)
C63 F27 1.306(13)
C63 C64 1.370(17)
C64 C65 1.316(18)
C64 F28 1.331(11)
C65 F29 1.347(15)
C65 C66 1.430(13)
C66 F30 1.280(12)
C67 Cl1 1.652(16)
C67 Cl2 1.678(16)
C67 Cl3 1.788(16)
C67 H67 0.9800
C68 Cl4 1.714(14)
C68 Cl6 1.726(13)
C68 Cl5 1.772(11)
C68 H68 0.9800
C69 Cl7 1.658(13)
C69 Cl9 1.668(13)
C69 Cl8 1.835(13)
C69 H69 0.9800
C70 Cl10 1.714(11)
C70 Cl12 1.717(12)
C70 Cl11 1.757(12)
C70 H70 0.9800

loop_
_geom_torsion_atom_site_label_1
_geom_torsion_atom_site_label_2
_geom_torsion_atom_site_label_3
_geom_torsion_atom_site_label_4
_geom_torsion
C30 C1 C2 C3 178.8(9)
S1 C1 C2 C3 1.7(12)
Se1 C1 C2 C3 2.4(10)
C1 C2 C3 C4 -5.5(11)
C2 C3 C4 C5 -178.2(9)
C2 C3 C4 S1 6.7(13)
C2 C3 C4 Se1 6.1(11)
C3 C4 C5 C6 -178.9(10)
S1 C4 C5 C6 -4.5(19)
Se1 C4 C5 C6 -3.4(16)
C3 C4 C5 C31 1.8(14)
S1 C4 C5 C31 176.3(12)
Se1 C4 C5 C31 177.4(7)
C4 C5 C6 C7 168.8(9)
C31 C5 C6 C7 -11.9(15)
C4 C5 C6 S2 -8.2(18)
C31 C5 C6 S2 171.0(10)
C4 C5 C6 Se2 -9.3(17)
C31 C5 C6 Se2 169.9(7)
C5 C6 C7 C8 176.6(10)
S2 C6 C7 C8 -6.2(12)
Se2 C6 C7 C8 -5.1(10)
C6 C7 C8 C9 3.5(12)
C7 C8 C9 C10 177.3(9)
C7 C8 C9 Se2 -0.1(11)
C7 C8 C9 S2 0.7(12)
C8 C9 C10 C11 -179.7(9)
Se2 C9 C10 C11 -2.7(14)
S2 C9 C10 C11 -3.8(17)
C8 C9 C10 C37 -1.6(14)
Se2 C9 C10 C37 175.4(7)
S2 C9 C10 C37 174.3(11)
C9 C10 C11 C12 -12.5(18)
C37 C10 C11 C12 169.3(13)
C9 C10 C11 S3 169.7(12)
C37 C10 C11 S3 -8.5(15)
C9 C10 C11 Se3 172.7(8)
C37 C10 C11 Se3 -5.5(11)
C10 C11 C12 C13 -179.5(12)
S3 C11 C12 C13 -1.4(19)
Se3 C11 C12 C13 -4.3(18)
C11 C12 C13 C14 -2(2)
C12 C13 C14 C15 -173.3(13)
C12 C13 C14 S3 4.5(17)
C12 C13 C14 Se3 7.4(16)
C13 C14 C15 C16 8(2)
S3 C14 C15 C16 -169.5(11)
Se3 C14 C15 C16 -172.9(8)
C13 C14 C15 C43 -174.9(12)
S3 C14 C15 C43 7.6(16)
Se3 C14 C15 C43 4.2(13)
C14 C15 C16 C17 -177.8(10)
C43 C15 C16 C17 4.8(14)
C14 C15 C16 S4 7.4(15)
C43 C15 C16 S4 -170.0(9)
C14 C15 C16 Se4 4.5(14)
C43 C15 C16 Se4 -173.0(7)
C15 C16 C17 C18 -172.2(9)
S4 C16 C17 C18 3.0(12)
Se4 C16 C17 C18 5.6(11)
C16 C17 C18 C19 -7.0(13)
C17 C18 C19 C20 -178.5(9)
C17 C18 C19 S4 7.0(12)
C17 C18 C19 Se4 4.7(11)
C18 C19 C20 C49 2.8(15)
S4 C19 C20 C49 176.1(9)
Se4 C19 C20 C49 179.0(7)
C18 C19 C20 C21 -172.5(8)
S4 C19 C20 C21 0.9(14)
Se4 C19 C20 C21 3.7(13)
C19 C20 C21 C22 -175.8(8)
C49 C20 C21 C22 8.9(14)
C19 C20 C21 S5 11.1(18)
C49 C20 C21 S5 -164.2(14)
C19 C20 C21 Se5 6.2(13)
C49 C20 C21 Se5 -169.1(8)
C20 C21 C22 C23 177.8(9)
S5 C21 C22 C23 -7.5(14)
Se5 C21 C22 C23 -4.0(12)
C21 C22 C23 C24 5.6(13)
C22 C23 C24 C25 176.0(9)
C22 C23 C24 S5 -0.3(14)
C22 C23 C24 Se5 -4.3(11)
C23 C24 C25 C26 -173.4(10)
S5 C24 C25 C26 2.5(17)
Se5 C24 C25 C26 7.0(14)
C23 C24 C25 C55 2.6(14)
S5 C24 C25 C55 178.4(12)
Se5 C24 C25 C55 -177.0(7)
C55 C25 C26 C27 -166.9(12)
C24 C25 C26 C27 9(2)
C55 C25 C26 Se6 13.9(13)
C24 C25 C26 Se6 -170.3(8)
C55 C25 C26 S6 12.9(14)
C24 C25 C26 S6 -171.3(11)
C25 C26 C27 C28 -177.0(13)
Se6 C26 C27 C28 2.3(15)
S6 C26 C27 C28 3.2(17)
C26 C27 C28 C29 0(2)
C27 C28 C29 C30 172.2(11)
C27 C28 C29 Se6 -2.5(17)
C27 C28 C29 S6 -3.5(19)
C2 C1 C30 C61 -7.5(15)
S1 C1 C30 C61 168.7(12)
Se1 C1 C30 C61 168.3(8)
C2 C1 C30 C29 -180.0(8)
S1 C1 C30 C29 -3.8(18)
Se1 C1 C30 C29 -4.2(14)
C28 C29 C30 C1 -8.3(18)
Se6 C29 C30 C1 165.8(8)
S6 C29 C30 C1 167.2(11)
C28 C29 C30 C61 178.5(12)
Se6 C29 C30 C61 -7.4(11)
S6 C29 C30 C61 -6.1(13)
C6 C5 C31 C36 -67.1(12)
C4 C5 C31 C36 112.3(10)
C6 C5 C31 C32 115.0(11)
C4 C5 C31 C32 -65.6(12)
C36 C31 C32 C33 6.5(15)
C5 C31 C32 C33 -175.5(10)
C36 C31 C32 F1 179.4(8)
C5 C31 C32 F1 -2.6(13)
F1 C32 C33 F2 9.1(17)
C31 C32 C33 F2 -177.8(10)
F1 C32 C33 C34 -179.1(9)
C31 C32 C33 C34 -6.0(17)
C32 C33 C34 F3 -175.5(11)
F2 C33 C34 F3 -2.6(18)
C32 C33 C34 C35 2.4(17)
F2 C33 C34 C35 175.4(10)
F3 C34 C35 C36 178.0(11)
C33 C34 C35 C36 0.0(18)
F3 C34 C35 F4 -2.4(19)
C33 C34 C35 F4 179.5(11)
F4 C35 C36 C31 -178.8(11)
C34 C35 C36 C31 0.7(18)
F4 C35 C36 F5 -1.9(18)
C34 C35 C36 F5 177.6(10)
C32 C31 C36 C35 -3.3(15)
C5 C31 C36 C35 178.5(10)
C32 C31 C36 F5 179.8(8)
C5 C31 C36 F5 1.6(13)
C9 C10 C37 C38 86.2(12)
C11 C10 C37 C38 -95.5(10)
C9 C10 C37 C42 -100.7(10)
C11 C10 C37 C42 77.6(11)
C42 C37 C38 F6 179.2(9)
C10 C37 C38 F6 -7.5(14)
C42 C37 C38 C39 2.4(14)
C10 C37 C38 C39 175.8(8)
F6 C38 C39 F7 5.4(15)
C37 C38 C39 F7 -177.7(10)
F6 C38 C39 C40 -177.9(10)
C37 C38 C39 C40 -1.0(15)
F7 C39 C40 C41 175.3(10)
C38 C39 C40 C41 -1.1(16)
F7 C39 C40 F8 -1.4(16)
C38 C39 C40 F8 -177.8(9)
C39 C40 C41 F9 -179.6(10)
F8 C40 C41 F9 -3.1(14)
C39 C40 C41 C42 1.7(15)
F8 C40 C41 C42 178.2(9)
F9 C41 C42 F10 1.2(13)
C40 C41 C42 F10 179.8(8)
F9 C41 C42 C37 -178.8(8)
C40 C41 C42 C37 -0.2(13)
C38 C37 C42 C41 -1.9(14)
C10 C37 C42 C41 -175.0(8)
C38 C37 C42 F10 178.1(8)
C10 C37 C42 F10 5.0(13)
C14 C15 C43 C48 -105.6(11)
C16 C15 C43 C48 72.0(11)
C14 C15 C43 C44 59.2(13)
C16 C15 C43 C44 -123.2(9)
C48 C43 C44 C45 -9.5(14)
C15 C43 C44 C45 -174.1(9)
C48 C43 C44 F11 -178.8(8)
C15 C43 C44 F11 16.6(13)
F11 C44 C45 C46 176.2(9)
C43 C44 C45 C46 7.0(15)
F11 C44 C45 F12 -5.6(15)
C43 C44 C45 F12 -174.8(9)
C44 C45 C46 F13 -177.7(10)
F12 C45 C46 F13 3.9(15)
C44 C45 C46 C47 -2.4(16)
F12 C45 C46 C47 179.3(9)
F13 C46 C47 C48 175.3(9)
C45 C46 C47 C48 0.1(15)
F13 C46 C47 F14 -1.6(15)
C45 C46 C47 F14 -176.8(9)
F14 C47 C48 C43 173.8(8)
C46 C47 C48 C43 -2.8(15)
F14 C47 C48 F15 -4.2(14)
C46 C47 C48 F15 179.2(9)
C44 C43 C48 C47 7.5(14)
C15 C43 C48 C47 172.0(8)
C44 C43 C48 F15 -174.6(8)
C15 C43 C48 F15 -10.0(13)
C19 C20 C49 C50 68.7(13)
C21 C20 C49 C50 -115.9(10)
C19 C20 C49 C54 -114.3(11)
C21 C20 C49 C54 61.1(13)
C54 C49 C50 F16 -178.8(9)
C20 C49 C50 F16 -1.6(14)
C54 C49 C50 C51 5.2(14)
C20 C49 C50 C51 -177.7(8)
F16 C50 C51 C52 177.5(11)
C49 C50 C51 C52 -6.3(15)
F16 C50 C51 F17 7.6(13)
C49 C50 C51 F17 -176.2(9)
F17 C51 C52 C53 172.9(12)
C50 C51 C52 C53 4(2)
F17 C51 C52 F18 -7.0(19)
C50 C51 C52 F18 -175.7(10)
C51 C52 C53 F19 176.3(12)
F18 C52 C53 F19 -4(2)
C51 C52 C53 C54 -1(2)
F18 C52 C53 C54 178.7(11)
C50 C49 C54 F20 -179.7(10)
C20 C49 C54 F20 3.2(17)
C50 C49 C54 C53 -2.5(16)
C20 C49 C54 C53 -179.6(9)
C52 C53 C54 F20 177.4(13)
F19 C53 C54 F20 -0.2(17)
C52 C53 C54 C49 0.2(19)
F19 C53 C54 C49 -177.5(10)
C26 C25 C55 C60 -84.7(12)
C24 C25 C55 C60 99.1(10)
C26 C25 C55 C56 92.5(12)
C24 C25 C55 C56 -83.6(12)
C60 C55 C56 C57 1.5(17)
C25 C55 C56 C57 -176.0(11)
C60 C55 C56 F21 178.6(9)
C25 C55 C56 F21 1.1(14)
F21 C56 C57 F22 3(2)
C55 C56 C57 F22 179.6(11)
F21 C56 C57 C58 -176.9(11)
C55 C56 C57 C58 0(2)
C56 C57 C58 F23 -179.6(12)
F22 C57 C58 F23 0.9(19)
C56 C57 C58 C59 -1.9(19)
F22 C57 C58 C59 178.6(11)
F23 C58 C59 C60 179.8(10)
C57 C58 C59 C60 2.0(17)
F23 C58 C59 F24 -2.1(17)
C57 C58 C59 F24 -179.9(10)
C56 C55 C60 F25 179.1(9)
C25 C55 C60 F25 -3.2(13)
C56 C55 C60 C59 -1.3(13)
C25 C55 C60 C59 176.3(8)
C58 C59 C60 F25 179.2(10)
F24 C59 C60 F25 1.0(14)
C58 C59 C60 C55 -0.4(16)
F24 C59 C60 C55 -178.5(9)
C1 C30 C61 C62 113.1(11)
C29 C30 C61 C62 -73.5(11)
C1 C30 C61 C66 -57.3(14)
C29 C30 C61 C66 116.1(9)
C66 C61 C62 F26 -178.4(8)
C30 C61 C62 F26 10.4(14)
C66 C61 C62 C63 -9.4(14)
C30 C61 C62 C63 179.4(9)
F26 C62 C63 F27 -6.8(14)
C61 C62 C63 F27 -176.2(9)
F26 C62 C63 C64 178.2(9)
C61 C62 C63 C64 8.9(15)
F27 C63 C64 C65 -179.5(11)
C62 C63 C64 C65 -5.1(17)
F27 C63 C64 F28 4.1(18)
C62 C63 C64 F28 178.5(9)
F28 C64 C65 F29 2.1(18)
C63 C64 C65 F29 -174.4(11)
F28 C64 C65 C66 179.3(9)
C63 C64 C65 C66 2.8(19)
C62 C61 C66 F30 -177.5(9)
C30 C61 C66 F30 -6.2(14)
C62 C61 C66 C65 6.6(14)
C30 C61 C66 C65 178.0(9)
C64 C65 C66 F30 -179.5(10)
F29 C65 C66 F30 -2.0(15)
C64 C65 C66 C61 -3.6(17)
F29 C65 C66 C61 173.9(9)
C3 C4 Se1 C1 -4.0(8)
C5 C4 Se1 C1 -180.0(8)
S1 C4 Se1 C1 -10(12)
C30 C1 Se1 C4 -175.6(9)
C2 C1 Se1 C4 0.9(7)
S1 C1 Se1 C4 7(8)
C3 C4 S1 C1 -5.2(14)
C5 C4 S1 C1 179.6(9)
Se1 C4 S1 C1 169(13)
C30 C1 S1 C4 -174.8(10)
C2 C1 S1 C4 2.1(12)
Se1 C1 S1 C4 -172(9)
C10 C9 Se2 C6 -179.8(9)
C8 C9 Se2 C6 -2.4(8)
S2 C9 Se2 C6 -13(11)
C5 C6 Se2 C9 -177.3(9)
C7 C6 Se2 C9 4.3(7)
S2 C6 Se2 C9 148(26)
C5 C6 S2 C9 -176.9(9)
C7 C6 S2 C9 5.6(12)
Se2 C6 S2 C9 -31(25)
C10 C9 S2 C6 180.0(9)
C8 C9 S2 C6 -3.5(12)
Se2 C9 S2 C6 166(12)
C12 C11 Se3 C14 6.9(10)
C10 C11 Se3 C14 -177.6(8)
S3 C11 Se3 C14 -25(10)
C15 C14 Se3 C11 172.9(8)
C13 C14 Se3 C11 -7.7(9)
S3 C14 Se3 C11 21(8)
C12 C11 S3 C14 3.5(15)
C10 C11 S3 C14 -178.3(8)
Se3 C11 S3 C14 153(11)
C15 C14 S3 C11 173.6(9)
C13 C14 S3 C11 -4.5(14)
Se3 C14 S3 C11 -156(9)
C17 C16 Se4 C19 -2.4(8)
C15 C16 Se4 C19 175.6(7)
S4 C16 Se4 C19 40(10)
C18 C19 Se4 C16 -1.1(7)
C20 C19 Se4 C16 -178.0(8)
S4 C19 Se4 C16 -47(11)
C17 C16 S4 C19 0.8(10)
C15 C16 S4 C19 176.4(8)
Se4 C16 S4 C19 -137(11)
C18 C19 S4 C16 -4.0(9)
C20 C19 S4 C16 -178.7(8)
Se4 C19 S4 C16 131(12)
C22 C21 Se5 C24 1.0(7)
C20 C21 Se5 C24 179.3(8)
S5 C21 Se5 C24 26(8)
C23 C24 Se5 C21 1.7(7)
C25 C24 Se5 C21 -178.6(8)
S5 C24 Se5 C21 -75(18)
C23 C24 S5 C21 -3.4(14)
C25 C24 S5 C21 180.0(8)
Se5 C24 S5 C21 102(18)
C22 C21 S5 C24 5.9(13)
C20 C21 S5 C24 -179.8(8)
Se5 C21 S5 C24 -150(9)
C28 C29 Se6 C26 3.2(10)
C30 C29 Se6 C26 -171.8(8)
S6 C29 Se6 C26 169(13)
C25 C26 Se6 C29 176.4(9)
C27 C26 Se6 C29 -3.0(9)
S6 C26 Se6 C29 -171(12)
C28 C29 S6 C26 4.2(14)
C30 C29 S6 C26 -171.9(8)
Se6 C29 S6 C26 -10(13)
C25 C26 S6 C29 176.2(9)
C27 C26 S6 C29 -3.9(12)
Se6 C26 S6 C29 9(11)
